data_7018038
loop_
_publ_author_name
'Boyd, John P.'
'Irran, Elisabeth'
'Grohmann, Andreas'

_publ_section_title
;
 Tetrapodal amidoxime ligands I. Coordination isomerism due to
 self-complementary dimerization of a pyramidal cobalt(iii) coordination
 module.
;
_journal_issue 8
_journal_name_full 'Dalton transactions (Cambridge, England : 2003)'
_journal_page_first 2477
_journal_page_last 2485
_journal_paper_doi 10.1039/c2dt11847e
_journal_volume 41
_journal_year 2012
_chemical_formula_moiety 'C24 H38 Co2 N20 O8, 4(C2 F3 O2), 12(H2 O)'
_chemical_formula_sum 'C32 H62 Co2 F12 N20 O28'
_chemical_formula_weight 1520.88
_chemical_name_systematic
;
?
;
_space_group_IT_number 2
_symmetry_cell_setting triclinic
_symmetry_space_group_name_Hall '-P 1'
_symmetry_space_group_name_H-M 'P -1'
_atom_sites_solution_hydrogens geom
_atom_sites_solution_primary direct
_atom_sites_solution_secondary difmap
_audit_creation_method
;
CrysAlisPro, Oxford Diffraction Ltd.,
Version 1.171.33.42 (release 29-05-2009 CrysAlis171 .NET)
(compiled May 29 2009,17:40:42)
;
_cell_angle_alpha 69.118(5)
_cell_angle_beta 83.997(4)
_cell_angle_gamma 73.435(4)
_cell_formula_units_Z 1
_cell_length_a 9.2213(4)
_cell_length_b 12.9948(6)
_cell_length_c 13.4621(8)
_cell_measurement_reflns_used 5417
_cell_measurement_temperature 150(2)
_cell_measurement_theta_max 32.4308
_cell_measurement_theta_min 3.2742
_cell_volume 1444.63(14)
_computing_cell_refinement
;
CrysAlisPro, Oxford Diffraction Ltd.,
Version 1.171.33.42 (release 29-05-2009 CrysAlis171 .NET)
(compiled May 29 2009,17:40:42)
;
_computing_data_collection
;
CrysAlisPro, Oxford Diffraction Ltd.,
Version 1.171.33.42 (release 29-05-2009 CrysAlis171 .NET)
(compiled May 29 2009,17:40:42)
;
_computing_data_reduction
;
CrysAlisPro, Oxford Diffraction Ltd.,
Version 1.171.33.42 (release 29-05-2009 CrysAlis171 .NET)
(compiled May 29 2009,17:40:42)
;
_computing_structure_refinement 'SHELXL-97 (Sheldrick, 1997)'
_computing_structure_solution SIR-2004
_diffrn_ambient_temperature 150(2)
_diffrn_measured_fraction_theta_full 0.997
_diffrn_measured_fraction_theta_max 0.997
_diffrn_measurement_device_type 'Xcalibur, Sapphire3'
_diffrn_radiation_monochromator graphite
_diffrn_radiation_source 'Enhance (Mo) X-ray Source'
_diffrn_radiation_type MoK\a
_diffrn_radiation_wavelength 0.71073
_diffrn_reflns_av_R_equivalents 0.0292
_diffrn_reflns_av_sigmaI/netI 0.0565
_diffrn_reflns_limit_h_max 10
_diffrn_reflns_limit_h_min -10
_diffrn_reflns_limit_k_max 15
_diffrn_reflns_limit_k_min -12
_diffrn_reflns_limit_l_max 15
_diffrn_reflns_limit_l_min -11
_diffrn_reflns_number 10144
_diffrn_reflns_theta_full 25.00
_diffrn_reflns_theta_max 25.00
_diffrn_reflns_theta_min 3.28
_exptl_absorpt_coefficient_mu 0.716
_exptl_absorpt_correction_T_max 0.9254
_exptl_absorpt_correction_T_min 0.7626
_exptl_absorpt_correction_type multi-scan
_exptl_absorpt_process_details
;
CrysAlisPro, Oxford Diffraction Ltd.,
Version 1.171.33.42 (release 29-05-2009 CrysAlis171 .NET)
(compiled May 29 2009,17:40:42)
Empirical absorption correction using spherical harmonics,
implemented in SCALE3 ABSPACK scaling algorithm.
;
_exptl_crystal_colour brown
_exptl_crystal_density_diffrn 1.748
_exptl_crystal_density_method 'not measured'
_exptl_crystal_description block
_exptl_crystal_F_000 780
_exptl_crystal_size_max 0.40
_exptl_crystal_size_mid 0.22
_exptl_crystal_size_min 0.11
_refine_diff_density_max 0.555
_refine_diff_density_min -0.327
_refine_diff_density_rms 0.067
_refine_ls_extinction_method none
_refine_ls_goodness_of_fit_ref 0.973
_refine_ls_hydrogen_treatment mixed
_refine_ls_matrix_type full
_refine_ls_number_parameters 535
_refine_ls_number_reflns 5065
_refine_ls_number_restraints 110
_refine_ls_restrained_S_all 0.982
_refine_ls_R_factor_all 0.0534
_refine_ls_R_factor_gt 0.0389
_refine_ls_shift/su_max 0.001
_refine_ls_shift/su_mean 0.000
_refine_ls_structure_factor_coef Fsqd
_refine_ls_weighting_details 'calc w=1/[\s^2^(Fo^2^)+(0.0515P)^2^+0.0000P] where P=(Fo^2^+2Fc^2^)/3'
_refine_ls_weighting_scheme calc
_refine_ls_wR_factor_gt 0.0892
_refine_ls_wR_factor_ref 0.0928
_reflns_number_gt 3966
_reflns_number_total 5065
_reflns_threshold_expression >2sigma(I)
_cod_data_source_file c2dt11847e.txt
_cod_data_source_block boyd30
_cod_original_cell_volume 1444.63(13)
_cod_original_sg_symbol_H-M P-1
_cod_database_code 7018038

loop_
_symmetry_equiv_pos_as_xyz
'x, y, z'
'-x, -y, -z'

loop_
_atom_site_label
_atom_site_type_symbol
_atom_site_fract_x
_atom_site_fract_y
_atom_site_fract_z
_atom_site_U_iso_or_equiv
_atom_site_adp_type
_atom_site_occupancy
_atom_site_symmetry_multiplicity
_atom_site_calc_flag
_atom_site_refinement_flags
_atom_site_disorder_assembly
_atom_site_disorder_group
C25B C 1.026(2) 0.710(3) 0.3887(19) 0.015(3) Uani 0.50 1 d PDU A 1
H25B H 1.1255 0.7194 0.3741 0.018 Uiso 0.50 1 calc PR A 1
C26B C 0.962(3) 0.679(4) 0.320(3) 0.015(3) Uani 0.50 1 d PDU A 1
H26B H 1.0155 0.6691 0.2580 0.018 Uiso 0.50 1 calc PR A 1
N26B N 0.955(3) 0.728(4) 0.476(2) 0.018(2) Uani 0.50 1 d PDU A 1
C25A C 1.015(2) 0.722(3) 0.3659(19) 0.015(3) Uani 0.50 1 d PDU A 2
H25A H 1.1081 0.7409 0.3417 0.018 Uiso 0.50 1 calc PR A 2
C26A C 0.956(3) 0.733(4) 0.462(3) 0.018(2) Uani 0.50 1 d PDU A 2
H26A H 1.0071 0.7583 0.5029 0.022 Uiso 0.50 1 calc PR A 2
N26A N 0.949(2) 0.686(3) 0.306(2) 0.015(3) Uani 0.50 1 d PDU A 2
Co1 Co 0.56610(4) 0.63317(3) 0.47598(3) 0.01099(11) Uani 1 1 d . . .
O8 O 0.6464(2) 0.44091(17) 0.67709(17) 0.0183(5) Uani 1 1 d . . .
H8 H 0.646(4) 0.414(3) 0.634(3) 0.027 Uiso 1 1 d . . .
O11 O 0.3563(2) 0.84570(17) 0.47989(18) 0.0238(5) Uani 1 1 d . . .
O3 O 0.62990(19) 0.39534(14) 0.49665(14) 0.0117(4) Uani 1 1 d . . .
O10 O 0.3505(2) 0.79501(17) 0.31152(17) 0.0189(5) Uani 1 1 d . . .
H10 H 0.342(4) 0.816(3) 0.361(3) 0.023 Uiso 1 1 d . . .
C19 C 0.8200(3) 0.7073(2) 0.4952(2) 0.0138(6) Uani 1 1 d D . .
C20 C 0.8199(3) 0.6621(2) 0.3424(2) 0.0144(6) Uani 1 1 d D . .
N4 N 0.7533(2) 0.67200(18) 0.43373(18) 0.0132(5) Uani 1 1 d D A .
N2 N 0.6418(2) 0.50287(18) 0.43279(18) 0.0122(5) Uani 1 1 d . A .
N5 N 0.6524(2) 0.55208(18) 0.61521(18) 0.0133(5) Uani 1 1 d . A .
N12 N 0.7611(3) 0.4207(2) 0.3090(2) 0.0193(6) Uani 1 1 d . A .
H12A H 0.749(3) 0.356(3) 0.351(3) 0.023 Uiso 1 1 d . . .
H12B H 0.778(4) 0.427(3) 0.251(3) 0.023 Uiso 1 1 d . . .
N13 N 0.7794(3) 0.5411(2) 0.7604(2) 0.0183(5) Uani 1 1 d . A .
H13A H 0.770(3) 0.472(3) 0.795(3) 0.022 Uiso 1 1 d . . .
H13B H 0.810(3) 0.576(3) 0.793(3) 0.022 Uiso 1 1 d . . .
N14 N 0.5295(3) 0.8870(2) 0.5982(2) 0.0216(6) Uani 1 1 d . A .
H14A H 0.442(4) 0.919(3) 0.590(3) 0.026 Uiso 1 1 d . . .
H14B H 0.573(4) 0.901(3) 0.638(3) 0.026 Uiso 1 1 d . . .
N15 N 0.5225(3) 0.7654(2) 0.1522(2) 0.0202(6) Uani 1 1 d . A .
H15A H 0.434(4) 0.804(3) 0.147(3) 0.024 Uiso 1 1 d . . .
H15B H 0.577(4) 0.771(3) 0.099(3) 0.024 Uiso 1 1 d . . .
N7 N 0.4979(2) 0.72212(18) 0.33365(18) 0.0133(5) Uani 1 1 d . A .
N6 N 0.4960(2) 0.76594(18) 0.51645(18) 0.0145(5) Uani 1 1 d . A .
C22 C 0.7329(3) 0.6269(2) 0.2741(2) 0.0138(6) Uani 1 1 d . A .
C17 C 0.7366(3) 0.7151(2) 0.5990(2) 0.0138(6) Uani 1 1 d . A .
C27 C 0.8203(3) 0.6240(2) 0.1719(2) 0.0183(6) Uani 1 1 d . . .
H27A H 0.7615(13) 0.6069(15) 0.1275(10) 0.028 Uiso 1 1 calc R A .
H27B H 0.9152(18) 0.5659(14) 0.1892(3) 0.028 Uiso 1 1 calc R . .
H27C H 0.8395(18) 0.6974(13) 0.1343(10) 0.028 Uiso 1 1 calc R . .
C28 C 0.8244(3) 0.7590(2) 0.6579(2) 0.0201(7) Uani 1 1 d . . .
H28A H 0.8355(17) 0.8354(14) 0.6112(9) 0.030 Uiso 1 1 calc R A .
H28B H 0.9264(19) 0.7047(12) 0.6770(13) 0.030 Uiso 1 1 calc R . .
H28C H 0.7686(14) 0.7655(14) 0.7237(13) 0.030 Uiso 1 1 calc R . .
C23 C 0.7090(3) 0.5094(2) 0.3416(2) 0.0137(6) Uani 1 1 d . . .
C16 C 0.7201(3) 0.5958(2) 0.6633(2) 0.0135(6) Uani 1 1 d . . .
C21 C 0.5744(3) 0.7122(2) 0.2499(2) 0.0139(6) Uani 1 1 d . . .
C18 C 0.5766(3) 0.7962(2) 0.5694(2) 0.0153(6) Uani 1 1 d . . .
H11 H 0.292(3) 0.830(2) 0.535(3) 0.018 Uiso 1 1 d . . .
C30 C 0.0151(4) 0.9391(3) 0.7303(3) 0.0335(8) Uani 1 1 d D . .
C29 C 0.1418(3) 0.9237(3) 0.6516(3) 0.0261(7) Uani 1 1 d D . .
O32 O 0.2133(2) 0.99817(18) 0.62182(18) 0.0331(6) Uani 1 1 d . . .
O31 O 0.1603(2) 0.83949(19) 0.6224(2) 0.0363(6) Uani 1 1 d . . .
F33 F 0.0334(3) 0.9945(2) 0.7906(2) 0.0724(8) Uani 1 1 d D . .
F34 F -0.0114(2) 0.84144(18) 0.79443(17) 0.0495(6) Uani 1 1 d D . .
F35 F -0.1143(2) 1.00065(19) 0.6766(2) 0.0606(7) Uani 1 1 d D . .
C36 C 0.7569(3) 0.3690(3) 0.0436(2) 0.0237(7) Uani 1 1 d D B .
C37 C 0.6222(4) 0.3228(3) 0.1002(3) 0.0362(8) Uani 1 1 d D . .
O38 O 0.7993(3) 0.34776(19) -0.03875(18) 0.0355(6) Uani 1 1 d . . .
O39 O 0.8090(2) 0.42218(18) 0.08604(17) 0.0251(5) Uani 1 1 d . . .
F38 F 0.5690(13) 0.3555(12) 0.1819(7) 0.067(3) Uani 0.60 1 d PDU B 1
F37 F 0.5061(9) 0.3608(14) 0.0348(11) 0.066(3) Uani 0.60 1 d PDU B 1
F36 F 0.6609(15) 0.2088(7) 0.1383(9) 0.065(3) Uani 0.60 1 d PDU B 1
F38A F 0.604(2) 0.3212(19) 0.1988(10) 0.070(5) Uani 0.40 1 d PDU B 2
F37A F 0.4944(14) 0.380(2) 0.0485(18) 0.080(6) Uani 0.40 1 d PDU B 2
F36A F 0.637(2) 0.2175(9) 0.1022(13) 0.063(4) Uani 0.40 1 d PDU B 2
O800 O 0.5887(3) 0.9680(2) 0.76302(19) 0.0343(6) Uani 1 1 d D C 2
H801 H 0.626(4) 1.021(3) 0.741(3) 0.041 Uiso 1 1 d D D 2
H802 H 0.483(4) 1.007(3) 0.777(3) 0.041 Uiso 1 1 d D E 2
O400 O 0.8735(2) 0.61639(18) 0.91703(17) 0.0220(5) Uani 1 1 d D F 2
H401 H 0.976(3) 0.604(3) 0.921(2) 0.026 Uiso 1 1 d D G 2
H402 H 0.856(3) 0.561(3) 0.969(2) 0.026 Uiso 1 1 d D H 2
O500 O 0.7011(3) 0.8179(2) 0.95520(18) 0.0286(5) Uani 1 1 d D I 2
H502 H 0.751(4) 0.760(3) 0.943(3) 0.034 Uiso 1 1 d D J 2
H501 H 0.656(4) 0.871(3) 0.894(3) 0.034 Uiso 1 1 d D K 2
O300 O 0.8371(3) 0.9300(2) 0.0503(2) 0.0458(7) Uani 1 1 d D L 2
H301 H 0.777(4) 1.0018(18) 0.000(2) 0.055 Uiso 1 1 d D M 2
H302 H 0.796(4) 0.897(3) 0.009(3) 0.055 Uiso 1 1 d D N 2
O600 O 0.6943(3) 0.9129(2) 0.2421(2) 0.0392(6) Uani 1 1 d D O 2
H601 H 0.735(4) 0.952(3) 0.286(3) 0.047 Uiso 1 1 d D P 2
H602 H 0.765(3) 0.924(3) 0.181(2) 0.047 Uiso 1 1 d D Q 2
O700 O 0.1661(3) 0.8507(2) 0.0873(2) 0.0477(7) Uani 1 1 d D R 2
H701 H 0.191(4) 0.789(3) 0.066(3) 0.057 Uiso 1 1 d D S 2
H702 H 0.064(4) 0.850(3) 0.103(3) 0.057 Uiso 1 1 d D T 2

loop_
_atom_site_aniso_label
_atom_site_aniso_U_11
_atom_site_aniso_U_22
_atom_site_aniso_U_33
_atom_site_aniso_U_23
_atom_site_aniso_U_13
_atom_site_aniso_U_12
C25B 0.010(2) 0.017(6) 0.015(8) 0.000(8) -0.002(4) -0.004(4)
C26B 0.010(3) 0.017(4) 0.015(6) -0.003(5) -0.002(4) -0.001(4)
N26B 0.0165(15) 0.018(4) 0.020(6) -0.006(5) -0.003(2) -0.0054(12)
C25A 0.010(2) 0.017(6) 0.015(8) 0.000(8) -0.002(4) -0.004(4)
C26A 0.0165(15) 0.018(4) 0.020(6) -0.006(5) -0.003(2) -0.0054(12)
N26A 0.010(3) 0.017(4) 0.015(6) -0.003(5) -0.002(4) -0.001(4)
Co1 0.00927(19) 0.0135(2) 0.0112(2) -0.00555(15) -0.00090(14) -0.00260(14)
O8 0.0245(11) 0.0159(11) 0.0155(12) -0.0035(9) -0.0031(9) -0.0081(8)
O11 0.0156(11) 0.0244(12) 0.0293(13) -0.0130(10) -0.0069(9) 0.0050(9)
O3 0.0105(9) 0.0105(9) 0.0135(10) -0.0035(8) -0.0006(7) -0.0026(7)
O10 0.0128(10) 0.0223(11) 0.0199(12) -0.0087(9) -0.0037(8) 0.0011(8)
C19 0.0124(14) 0.0124(14) 0.0159(16) -0.0046(12) -0.0024(11) -0.0017(11)
C20 0.0118(14) 0.0127(14) 0.0171(16) -0.0039(12) -0.0012(11) -0.0020(11)
N4 0.0109(11) 0.0141(12) 0.0142(13) -0.0050(10) -0.0011(9) -0.0022(9)
N2 0.0096(11) 0.0144(12) 0.0133(13) -0.0053(10) -0.0001(9) -0.0036(9)
N5 0.0138(12) 0.0127(12) 0.0136(13) -0.0035(10) -0.0013(9) -0.0045(9)
N12 0.0271(14) 0.0187(14) 0.0129(14) -0.0083(12) 0.0050(11) -0.0055(11)
N13 0.0234(14) 0.0170(14) 0.0163(15) -0.0054(11) -0.0078(11) -0.0057(11)
N14 0.0212(14) 0.0203(14) 0.0261(16) -0.0135(12) -0.0076(12) 0.0001(11)
N15 0.0168(14) 0.0277(15) 0.0125(14) -0.0070(12) -0.0017(11) 0.0002(11)
N7 0.0087(11) 0.0140(12) 0.0167(14) -0.0060(10) -0.0005(9) -0.0011(9)
N6 0.0108(12) 0.0147(12) 0.0164(14) -0.0057(10) -0.0030(10) 0.0007(9)
C22 0.0121(14) 0.0162(14) 0.0143(15) -0.0072(12) 0.0009(11) -0.0034(11)
C17 0.0114(14) 0.0167(15) 0.0158(16) -0.0080(12) -0.0012(11) -0.0038(11)
C27 0.0187(15) 0.0211(15) 0.0142(16) -0.0072(12) 0.0015(12) -0.0027(12)
C28 0.0221(16) 0.0206(16) 0.0223(18) -0.0104(13) -0.0046(13) -0.0076(12)
C23 0.0081(13) 0.0194(15) 0.0141(16) -0.0076(12) -0.0020(11) -0.0016(11)
C16 0.0080(13) 0.0180(15) 0.0161(16) -0.0100(12) 0.0008(11) -0.0010(11)
C21 0.0143(14) 0.0136(14) 0.0154(16) -0.0051(12) -0.0018(11) -0.0052(11)
C18 0.0171(15) 0.0151(15) 0.0132(15) -0.0048(12) 0.0014(11) -0.0039(12)
C30 0.032(2) 0.035(2) 0.044(2) -0.0227(18) 0.0011(16) -0.0119(16)
C29 0.0231(17) 0.0263(18) 0.033(2) -0.0181(15) 0.0000(14) -0.0029(14)
O32 0.0313(13) 0.0285(13) 0.0421(16) -0.0146(11) 0.0053(11) -0.0110(10)
O31 0.0327(13) 0.0312(13) 0.0512(17) -0.0224(12) 0.0085(11) -0.0104(10)
F33 0.0681(17) 0.112(2) 0.090(2) -0.0841(18) 0.0431(15) -0.0558(15)
F34 0.0522(14) 0.0558(15) 0.0438(14) -0.0182(12) 0.0159(11) -0.0237(11)
F35 0.0290(12) 0.0584(15) 0.0800(19) -0.0220(13) 0.0050(12) 0.0061(10)
C36 0.0289(18) 0.0199(16) 0.0198(18) -0.0031(14) -0.0024(14) -0.0067(13)
C37 0.032(2) 0.042(2) 0.041(2) -0.0168(19) -0.0017(17) -0.0156(17)
O38 0.0542(16) 0.0337(14) 0.0243(14) -0.0130(11) 0.0035(11) -0.0179(11)
O39 0.0272(12) 0.0269(12) 0.0266(13) -0.0130(10) 0.0037(9) -0.0119(9)
F38 0.042(5) 0.128(8) 0.068(5) -0.067(6) 0.032(4) -0.047(5)
F37 0.044(4) 0.097(6) 0.075(4) -0.029(3) -0.024(3) -0.036(4)
F36 0.071(4) 0.046(3) 0.069(7) 0.003(3) 0.005(4) -0.031(2)
F38A 0.062(8) 0.139(11) 0.031(4) -0.024(5) 0.014(4) -0.075(8)
F37A 0.037(5) 0.092(8) 0.086(8) -0.004(7) -0.006(5) -0.012(4)
F36A 0.069(7) 0.041(4) 0.091(10) -0.026(5) 0.028(7) -0.036(4)
O800 0.0375(15) 0.0346(14) 0.0331(15) -0.0128(12) -0.0010(11) -0.0114(11)
O400 0.0241(12) 0.0248(12) 0.0181(12) -0.0065(9) -0.0022(9) -0.0086(9)
O500 0.0336(14) 0.0280(13) 0.0244(13) -0.0125(10) 0.0003(10) -0.0040(10)
O300 0.0581(18) 0.0415(15) 0.0469(18) -0.0207(13) -0.0017(13) -0.0193(13)
O600 0.0340(14) 0.0369(14) 0.0524(18) -0.0208(13) 0.0025(12) -0.0120(11)
O700 0.0608(18) 0.0360(15) 0.0474(18) -0.0235(13) -0.0041(14) -0.0011(14)

loop_
_atom_type_symbol
_atom_type_description
_atom_type_scat_dispersion_real
_atom_type_scat_dispersion_imag
_atom_type_scat_source
C C 0.0033 0.0016 'International Tables Vol C Tables 4.2.6.8 and 6.1.1.4'
H H 0.0000 0.0000 'International Tables Vol C Tables 4.2.6.8 and 6.1.1.4'
N N 0.0061 0.0033 'International Tables Vol C Tables 4.2.6.8 and 6.1.1.4'
O O 0.0106 0.0060 'International Tables Vol C Tables 4.2.6.8 and 6.1.1.4'
F F 0.0171 0.0103 'International Tables Vol C Tables 4.2.6.8 and 6.1.1.4'
Co Co 0.3494 0.9721 'International Tables Vol C Tables 4.2.6.8 and 6.1.1.4'

loop_
_geom_angle_atom_site_label_1
_geom_angle_atom_site_label_2
_geom_angle_atom_site_label_3
_geom_angle
_geom_angle_site_symmetry_3
N26B C25B C26B 123.2(13) .
N26B C25B H25B 118.4 .
C26B C25B H25B 118.4 .
C25B C26B C20 118.5(17) .
C25B C26B H26B 120.7 .
C20 C26B H26B 120.7 .
C19 N26B C25B 115.8(14) .
N26A C25A C26A 123.5(12) .
N26A C25A H25A 118.2 .
C26A C25A H25A 118.2 .
C19 C26A C25A 117.6(18) .
C19 C26A H26A 121.2 .
C25A C26A H26A 121.2 .
C20 N26A C25A 115.9(14) .
N2 Co1 N4 89.35(9) .
N2 Co1 N6 177.94(10) .
N4 Co1 N6 88.66(9) .
N2 Co1 N7 88.95(9) .
N4 Co1 N7 87.18(9) .
N6 Co1 N7 90.40(9) .
N2 Co1 N5 92.63(9) .
N4 Co1 N5 86.65(9) .
N6 Co1 N5 87.80(9) .
N7 Co1 N5 173.62(9) .
N2 Co1 O3 90.92(8) 2_666
N4 Co1 O3 173.81(9) 2_666
N6 Co1 O3 90.99(8) 2_666
N7 Co1 O3 86.64(8) 2_666
N5 Co1 O3 99.51(8) 2_666
N5 O8 H8 102(3) .
N6 O11 H11 105(2) .
N2 O3 Co1 119.32(14) 2_666
N7 O10 H10 98(2) .
N26B C19 N4 124.2(11) .
N26B C19 C26A 7(3) .
N4 C19 C26A 118.4(13) .
N26B C19 C17 119.1(11) .
N4 C19 C17 116.5(2) .
C26A C19 C17 125.1(13) .
N26A C20 N4 124.6(11) .
N26A C20 C26B 9(3) .
N4 C20 C26B 118.0(13) .
N26A C20 C22 118.6(10) .
N4 C20 C22 116.7(2) .
C26B C20 C22 125.2(13) .
C19 N4 C20 119.9(2) .
C19 N4 Co1 120.55(17) .
C20 N4 Co1 119.52(18) .
C23 N2 O3 115.8(2) .
C23 N2 Co1 122.04(19) .
O3 N2 Co1 122.16(15) .
C16 N5 O8 112.5(2) .
C16 N5 Co1 123.31(19) .
O8 N5 Co1 124.13(16) .
C23 N12 H12A 117(2) .
C23 N12 H12B 123(2) .
H12A N12 H12B 118(3) .
C16 N13 H13A 119(2) .
C16 N13 H13B 121(2) .
H13A N13 H13B 119(3) .
C18 N14 H14A 116(2) .
C18 N14 H14B 125(2) .
H14A N14 H14B 116(3) .
C21 N15 H15A 116(2) .
C21 N15 H15B 123(2) .
H15A N15 H15B 120(3) .
C21 N7 O10 113.7(2) .
C21 N7 Co1 123.92(18) .
O10 N7 Co1 121.92(16) .
C18 N6 O11 114.7(2) .
C18 N6 Co1 123.91(18) .
O11 N6 Co1 121.03(17) .
C27 C22 C20 110.3(2) .
C27 C22 C23 111.9(2) .
C20 C22 C23 107.6(2) .
C27 C22 C21 111.3(2) .
C20 C22 C21 108.6(2) .
C23 C22 C21 107.0(2) .
C28 C17 C16 112.9(2) .
C28 C17 C18 111.1(2) .
C16 C17 C18 108.0(2) .
C28 C17 C19 110.0(2) .
C16 C17 C19 106.6(2) .
C18 C17 C19 108.0(2) .
C22 C27 H27A 109.5 .
C22 C27 H27B 109.5 .
H27A C27 H27B 109.5 .
C22 C27 H27C 109.5 .
H27A C27 H27C 109.5 .
H27B C27 H27C 109.5 .
C17 C28 H28A 109.5 .
C17 C28 H28B 109.5 .
H28A C28 H28B 109.5 .
C17 C28 H28C 109.5 .
H28A C28 H28C 109.5 .
H28B C28 H28C 109.5 .
N2 C23 N12 123.4(3) .
N2 C23 C22 115.9(2) .
N12 C23 C22 120.7(2) .
N5 C16 N13 124.1(3) .
N5 C16 C17 115.5(2) .
N13 C16 C17 120.3(2) .
N7 C21 N15 124.1(3) .
N7 C21 C22 114.0(2) .
N15 C21 C22 121.8(2) .
N6 C18 N14 124.5(3) .
N6 C18 C17 114.7(2) .
N14 C18 C17 120.8(3) .
F33 C30 F34 107.2(3) .
F33 C30 F35 106.0(3) .
F34 C30 F35 105.9(3) .
F33 C30 C29 114.6(3) .
F34 C30 C29 113.6(3) .
F35 C30 C29 109.0(3) .
O32 C29 O31 127.8(3) .
O32 C29 C30 116.0(3) .
O31 C29 C30 116.1(3) .
O38 C36 O39 128.4(3) .
O38 C36 C37 114.7(3) .
O39 C36 C37 116.9(3) .
F38A C37 F37A 109.0(14) .
F38A C37 F38 20.4(15) .
F37A C37 F38 90.9(13) .
F38A C37 F37 121.5(11) .
F37A C37 F37 15.3(19) .
F38 C37 F37 104.9(9) .
F38A C37 F36A 107.5(13) .
F37A C37 F36A 102.5(14) .
F38 C37 F36A 122.2(10) .
F37 C37 F36A 89.7(11) .
F38A C37 F36 88.2(12) .
F37A C37 F36 120.6(12) .
F38 C37 F36 105.9(9) .
F37 C37 F36 109.8(9) .
F36A C37 F36 22.4(11) .
F38A C37 C36 113.0(9) .
F37A C37 C36 112.3(9) .
F38 C37 C36 113.9(7) .
F37 C37 C36 110.7(7) .
F36A C37 C36 111.9(8) .
F36 C37 C36 111.3(6) .
H801 O800 H802 101(3) .
H401 O400 H402 103(3) .
H502 O500 H501 109(3) .
H301 O300 H302 82(3) .
H601 O600 H602 99(3) .
H701 O700 H702 96(3) .

loop_
_geom_bond_atom_site_label_1
_geom_bond_atom_site_label_2
_geom_bond_distance
_geom_bond_site_symmetry_2
C25B N26B 1.341(14) .
C25B C26B 1.372(15) .
C25B H25B 0.9500 .
C26B C20 1.378(16) .
C26B H26B 0.9500 .
N26B C19 1.325(13) .
C25A N26A 1.334(13) .
C25A C26A 1.390(16) .
C25A H25A 0.9500 .
C26A C19 1.380(16) .
C26A H26A 0.9500 .
N26A C20 1.317(13) .
Co1 N2 1.907(2) .
Co1 N4 1.909(2) .
Co1 N6 1.911(2) .
Co1 N7 1.913(2) .
Co1 N5 1.919(2) .
Co1 O3 1.9196(17) 2_666
O8 N5 1.401(3) .
O8 H8 0.77(3) .
O11 N6 1.408(3) .
O11 H11 0.90(3) .
O3 N2 1.384(3) .
O3 Co1 1.9196(17) 2_666
O10 N7 1.408(3) .
O10 H10 0.79(3) .
C19 N4 1.347(3) .
C19 C17 1.545(4) .
C20 N4 1.348(3) .
C20 C22 1.537(4) .
N2 C23 1.302(3) .
N5 C16 1.297(3) .
N12 C23 1.324(4) .
N12 H12A 0.86(3) .
N12 H12B 0.76(3) .
N13 C16 1.333(4) .
N13 H13A 0.87(3) .
N13 H13B 0.85(3) .
N14 C18 1.316(4) .
N14 H14A 0.79(3) .
N14 H14B 0.79(3) .
N15 C21 1.316(4) .
N15 H15A 0.82(3) .
N15 H15B 0.82(3) .
N7 C21 1.293(3) .
N6 C18 1.301(4) .
C22 C27 1.527(4) .
C22 C23 1.538(4) .
C22 C21 1.545(4) .
C17 C28 1.525(4) .
C17 C16 1.525(4) .
C17 C18 1.544(4) .
C27 H27A 0.9650 .
C27 H27B 0.9650 .
C27 H27C 0.9650 .
C28 H28A 0.9957 .
C28 H28B 0.9957 .
C28 H28C 0.9957 .
C30 F33 1.313(4) .
C30 F34 1.329(4) .
C30 F35 1.345(4) .
C30 C29 1.512(4) .
C29 O32 1.251(4) .
C29 O31 1.252(4) .
C36 O38 1.235(4) .
C36 O39 1.250(4) .
C36 C37 1.544(4) .
C37 F38A 1.314(12) .
C37 F37A 1.315(12) .
C37 F38 1.316(8) .
C37 F37 1.323(8) .
C37 F36A 1.327(11) .
C37 F36 1.334(8) .
O800 H801 0.81(4) .
O800 H802 0.99(3) .
O400 H401 0.92(3) .
O400 H402 0.85(3) .
O500 H502 0.82(3) .
O500 H501 0.91(3) .
O300 H301 0.985(10) .
O300 H302 0.962(10) .
O600 H601 1.063(19) .
O600 H602 0.993(19) .
O700 H701 0.90(3) .
O700 H702 0.94(3) .

loop_
_geom_hbond_atom_site_label_D
_geom_hbond_atom_site_label_H
_geom_hbond_atom_site_label_A
_geom_hbond_distance_DH
_geom_hbond_distance_HA
_geom_hbond_distance_DA
_geom_hbond_angle_DHA
O8 H8 O3 0.77(3) 1.98(3) 2.725(3) 162(4)
O10 H10 O11 0.79(3) 1.80(3) 2.585(3) 169(3)

loop_
_geom_torsion_atom_site_label_1
_geom_torsion_atom_site_label_2
_geom_torsion_atom_site_label_3
_geom_torsion_atom_site_label_4
_geom_torsion
_geom_torsion_site_symmetry_1
_geom_torsion_site_symmetry_3
_geom_torsion_site_symmetry_4
N26B C25B C26B C20 -2(6) . . .
C26B C25B N26B C19 4(6) . . .
N26A C25A C26A C19 -1(6) . . .
C26A C25A N26A C20 1(6) . . .
C25B N26B C19 N4 -1(5) . . .
C25B N26B C19 C17 174(3) . . .
C25A C26A C19 N4 0(5) . . .
C25A C26A C19 C17 -180(3) . . .
C25A N26A C20 N4 0(4) . . .
C25A N26A C20 C26B -41(20) . . .
C25A N26A C20 C22 176(3) . . .
C25B C26B C20 N26A 139(25) . . .
C25B C26B C20 N4 -3(5) . . .
C25B C26B C20 C22 -180(3) . . .
N26B C19 N4 C20 -4(2) . . .
C26A C19 N4 C20 0(2) . . .
C17 C19 N4 C20 -179.4(2) . . .
N26B C19 N4 Co1 175(2) . . .
C26A C19 N4 Co1 179(2) . . .
C17 C19 N4 Co1 -0.5(3) . . .
N26A C20 N4 C19 0(2) . . .
C26B C20 N4 C19 6(2) . . .
C22 C20 N4 C19 -177.1(2) . . .
N26A C20 N4 Co1 -179(2) . . .
C26B C20 N4 Co1 -173(2) . . .
C22 C20 N4 Co1 3.9(3) . . .
N2 Co1 N4 C19 -137.1(2) . . .
N6 Co1 N4 C19 43.4(2) . . .
N7 Co1 N4 C19 133.9(2) . . .
N5 Co1 N4 C19 -44.5(2) . . .
O3 Co1 N4 C19 130.3(7) 2_666 . .
N2 Co1 N4 C20 41.8(2) . . .
N6 Co1 N4 C20 -137.6(2) . . .
N7 Co1 N4 C20 -47.2(2) . . .
N5 Co1 N4 C20 134.5(2) . . .
O3 Co1 N4 C20 -50.8(9) 2_666 . .
Co1 O3 N2 C23 -112.5(2) 2_666 . .
Co1 O3 N2 Co1 68.0(2) 2_666 . .
N4 Co1 N2 C23 -47.3(2) . . .
N6 Co1 N2 C23 -32(3) . . .
N7 Co1 N2 C23 39.9(2) . . .
N5 Co1 N2 C23 -133.9(2) . . .
O3 Co1 N2 C23 126.6(2) 2_666 . .
N4 Co1 N2 O3 132.25(18) . . .
N6 Co1 N2 O3 148(3) . . .
N7 Co1 N2 O3 -140.56(18) . . .
N5 Co1 N2 O3 45.63(18) . . .
O3 Co1 N2 O3 -53.9(2) 2_666 . .
N2 Co1 N5 C16 137.8(2) . . .
N4 Co1 N5 C16 48.6(2) . . .
N6 Co1 N5 C16 -40.2(2) . . .
N7 Co1 N5 C16 33.5(9) . . .
O3 Co1 N5 C16 -130.84(19) 2_666 . .
N2 Co1 N5 O8 -43.89(19) . . .
N4 Co1 N5 O8 -133.09(19) . . .
N6 Co1 N5 O8 138.13(19) . . .
N7 Co1 N5 O8 -148.1(7) . . .
O3 Co1 N5 O8 47.49(19) 2_666 . .
N2 Co1 N7 C21 -40.4(2) . . .
N4 Co1 N7 C21 49.0(2) . . .
N6 Co1 N7 C21 137.7(2) . . .
N5 Co1 N7 C21 64.1(9) . . .
O3 Co1 N7 C21 -131.4(2) 2_666 . .
N2 Co1 N7 O10 131.72(19) . . .
N4 Co1 N7 O10 -138.88(19) . . .
N6 Co1 N7 O10 -50.24(19) . . .
N5 Co1 N7 O10 -123.8(8) . . .
O3 Co1 N7 O10 40.74(18) 2_666 . .
N2 Co1 N6 C18 -60(3) . . .
N4 Co1 N6 C18 -44.2(2) . . .
N7 Co1 N6 C18 -131.4(2) . . .
N5 Co1 N6 C18 42.5(2) . . .
O3 Co1 N6 C18 142.0(2) 2_666 . .
N2 Co1 N6 O11 113(3) . . .
N4 Co1 N6 O11 128.6(2) . . .
N7 Co1 N6 O11 41.5(2) . . .
N5 Co1 N6 O11 -144.7(2) . . .
O3 Co1 N6 O11 -45.2(2) 2_666 . .
N26A C20 C22 C27 1(2) . . .
N4 C20 C22 C27 177.8(2) . . .
C26B C20 C22 C27 -5(2) . . .
N26A C20 C22 C23 123(2) . . .
N4 C20 C22 C23 -59.9(3) . . .
C26B C20 C22 C23 117(2) . . .
N26A C20 C22 C21 -121(2) . . .
N4 C20 C22 C21 55.6(3) . . .
C26B C20 C22 C21 -128(2) . . .
N26B C19 C17 C28 6(2) . . .
N4 C19 C17 C28 -178.6(2) . . .
C26A C19 C17 C28 2(3) . . .
N26B C19 C17 C16 -117(2) . . .
N4 C19 C17 C16 58.7(3) . . .
C26A C19 C17 C16 -121(3) . . .
N26B C19 C17 C18 127(2) . . .
N4 C19 C17 C18 -57.2(3) . . .
C26A C19 C17 C18 123(3) . . .
O3 N2 C23 N12 1.2(4) . . .
Co1 N2 C23 N12 -179.2(2) . . .
O3 N2 C23 C22 -175.6(2) . . .
Co1 N2 C23 C22 3.9(3) . . .
C27 C22 C23 N2 176.7(2) . . .
C20 C22 C23 N2 55.5(3) . . .
C21 C22 C23 N2 -61.1(3) . . .
C27 C22 C23 N12 -0.3(4) . . .
C20 C22 C23 N12 -121.5(3) . . .
C21 C22 C23 N12 121.9(3) . . .
O8 N5 C16 N13 0.8(3) . . .
Co1 N5 C16 N13 179.34(19) . . .
O8 N5 C16 C17 177.6(2) . . .
Co1 N5 C16 C17 -3.9(3) . . .
C28 C17 C16 N5 -176.9(2) . . .
C18 C17 C16 N5 59.9(3) . . .
C19 C17 C16 N5 -56.0(3) . . .
C28 C17 C16 N13 0.0(3) . . .
C18 C17 C16 N13 -123.2(3) . . .
C19 C17 C16 N13 120.9(3) . . .
O10 N7 C21 N15 0.8(4) . . .
Co1 N7 C21 N15 173.5(2) . . .
O10 N7 C21 C22 -176.6(2) . . .
Co1 N7 C21 C22 -3.9(3) . . .
C27 C22 C21 N7 -176.9(2) . . .
C20 C22 C21 N7 -55.3(3) . . .
C23 C22 C21 N7 60.6(3) . . .
C27 C22 C21 N15 5.6(4) . . .
C20 C22 C21 N15 127.2(3) . . .
C23 C22 C21 N15 -116.9(3) . . .
O11 N6 C18 N14 7.1(4) . . .
Co1 N6 C18 N14 -179.7(2) . . .
O11 N6 C18 C17 -173.7(2) . . .
Co1 N6 C18 C17 -0.5(3) . . .
C28 C17 C18 N6 178.3(2) . . .
C16 C17 C18 N6 -57.4(3) . . .
C19 C17 C18 N6 57.6(3) . . .
C28 C17 C18 N14 -2.5(4) . . .
C16 C17 C18 N14 121.8(3) . . .
C19 C17 C18 N14 -123.2(3) . . .
F33 C30 C29 O32 -27.5(5) . . .
F34 C30 C29 O32 -151.2(3) . . .
F35 C30 C29 O32 91.0(3) . . .
F33 C30 C29 O31 154.0(3) . . .
F34 C30 C29 O31 30.3(4) . . .
F35 C30 C29 O31 -87.5(3) . . .
O38 C36 C37 F38A 164.0(11) . . .
O39 C36 C37 F38A -15.8(11) . . .
O38 C36 C37 F37A -72.1(13) . . .
O39 C36 C37 F37A 108.0(13) . . .
O38 C36 C37 F38 -173.7(7) . . .
O39 C36 C37 F38 6.4(8) . . .
O38 C36 C37 F37 -55.8(9) . . .
O39 C36 C37 F37 124.4(9) . . .
O38 C36 C37 F36A 42.6(9) . . .
O39 C36 C37 F36A -137.3(9) . . .
O38 C36 C37 F36 66.6(6) . . .
O39 C36 C37 F36 -113.2(6) . . .
Co1 N2 O3 Co1 -158.06(9) . 2_666 2_666
